data_2212759
loop_
_publ_author_name
'Odaba\,so\(glu, Mustafa'
'B\"uy\"ukg\"ung\"or, Orhan'

_publ_section_title
;
 3-(4-Methylanilino)isobenzofuran-1(3<i>H</i>)-one
;
_journal_issue 4
_journal_name_full 'Acta Crystallographica Section E'
_journal_page_first o1999
_journal_page_last o2001
_journal_paper_doi 10.1107/S1600536807014080
_journal_volume 63
_journal_year 2007
_chemical_formula_moiety 'C15 H13 N O2'
_chemical_formula_sum 'C15 H13 N O2'
_chemical_formula_weight 239.26
_chemical_name_common 3-(p-methyanilino)phthalide
_chemical_name_systematic
;
3-(4-methyanilino)isobenzofuran-1(3H)-one
;
_space_group_IT_number 14
_symmetry_cell_setting monoclinic
_symmetry_space_group_name_Hall '-P 2ybc'
_symmetry_space_group_name_H-M 'P 1 21/c 1'
_atom_sites_solution_hydrogens geom
_atom_sites_solution_primary direct
_atom_sites_solution_secondary difmap
_audit_creation_method SHELXL-97
_cell_angle_alpha 90.00
_cell_angle_beta 123.391(5)
_cell_angle_gamma 90.00
_cell_formula_units_Z 4
_cell_length_a 13.2510(9)
_cell_length_b 6.8217(3)
_cell_length_c 16.0257(12)
_cell_measurement_reflns_used 18611
_cell_measurement_temperature 296
_cell_measurement_theta_max 28.01
_cell_measurement_theta_min 2.55
_cell_volume 1209.51(15)
_computing_cell_refinement X-AREA
_computing_data_collection 'X-AREA (Stoe & Cie, 2002)'
_computing_data_reduction 'X-RED32 (Stoe & Cie, 2002)'
_computing_molecular_graphics 'ORTEP-3 for Windows (Farrugia, 1997)'
_computing_publication_material 'WinGX (Farrugia, 1999)'
_computing_structure_refinement 'SHELXL-97 (Sheldrick, 1997)'
_computing_structure_solution 'SHELXS97 (Sheldrick, 1990)'
_diffrn_ambient_temperature 296
_diffrn_detector_area_resol_mean 6.67
_diffrn_measured_fraction_theta_full 0.998
_diffrn_measured_fraction_theta_max 0.998
_diffrn_measurement_device '2-circle goniometer'
_diffrn_measurement_device_type 'STOE IPDS 2'
_diffrn_measurement_method '\w scans'
_diffrn_radiation_monochromator 'plane graphite'
_diffrn_radiation_type MoK\a
_diffrn_radiation_wavelength 0.71073
_diffrn_reflns_av_R_equivalents 0.0905
_diffrn_reflns_av_sigmaI/netI 0.0399
_diffrn_reflns_limit_h_max 16
_diffrn_reflns_limit_h_min -16
_diffrn_reflns_limit_k_max 8
_diffrn_reflns_limit_k_min -8
_diffrn_reflns_limit_l_max 19
_diffrn_reflns_limit_l_min -19
_diffrn_reflns_number 18611
_diffrn_reflns_theta_full 26.00
_diffrn_reflns_theta_max 26.00
_diffrn_reflns_theta_min 2.55
_diffrn_standards_decay_% <2
_diffrn_standards_number 0
_exptl_absorpt_coefficient_mu 0.088
_exptl_absorpt_correction_T_max 0.9719
_exptl_absorpt_correction_T_min 0.9456
_exptl_absorpt_correction_type integration
_exptl_absorpt_process_details '(X-RED32; Stoe & Cie, 2002)'
_exptl_crystal_colour colourless
_exptl_crystal_density_diffrn 1.314
_exptl_crystal_density_method 'not measured'
_exptl_crystal_description prism
_exptl_crystal_F_000 504
_exptl_crystal_size_max 0.68
_exptl_crystal_size_mid 0.50
_exptl_crystal_size_min 0.41
_refine_diff_density_max 0.137
_refine_diff_density_min -0.148
_refine_ls_extinction_method none
_refine_ls_goodness_of_fit_ref 1.060
_refine_ls_hydrogen_treatment mixed
_refine_ls_matrix_type full
_refine_ls_number_parameters 167
_refine_ls_number_reflns 2380
_refine_ls_number_restraints 0
_refine_ls_restrained_S_all 1.060
_refine_ls_R_factor_all 0.0502
_refine_ls_R_factor_gt 0.0388
_refine_ls_shift/su_max <0.001
_refine_ls_shift/su_mean <0.001
_refine_ls_structure_factor_coef Fsqd
_refine_ls_weighting_details 'calc w=1/[\s^2^(Fo^2^)+(0.0476P)^2^+0.0922P] where P=(Fo^2^+2Fc^2^)/3'
_refine_ls_weighting_scheme calc
_refine_ls_wR_factor_gt 0.0966
_refine_ls_wR_factor_ref 0.1026
_reflns_number_gt 1905
_reflns_number_total 2380
_reflns_threshold_expression I>2\s(I)
_cod_data_source_file at2247.cif
_cod_data_source_block I
_cod_original_cell_volume 1209.51(13)
_cod_original_sg_symbol_H-M 'P 21/c'
_cod_database_code 2212759
_cod_database_fobs_code 2212759

loop_
_symmetry_equiv_pos_as_xyz
'x, y, z'
'-x, y+1/2, -z+1/2'
'-x, -y, -z'
'x, -y-1/2, z-1/2'

loop_
_atom_site_type_symbol
_atom_site_label
_atom_site_fract_x
_atom_site_fract_y
_atom_site_fract_z
_atom_site_U_iso_or_equiv
_atom_site_adp_type
_atom_site_calc_flag
_atom_site_refinement_flags
_atom_site_occupancy
C C1 0.53371(12) 0.25761(17) 0.52760(11) 0.0567(3) Uani d . 1
C C2 0.50631(12) 0.23118(16) 0.60387(10) 0.0537(3) Uani d . 1
C C3 0.58285(13) 0.2042(2) 0.70599(11) 0.0655(4) Uani d . 1
H H3 0.6662 0.1977 0.7367 0.079 Uiso calc R 1
C C4 0.53177(15) 0.1874(2) 0.76037(11) 0.0711(4) Uani d . 1
H H4 0.5812 0.1720 0.8293 0.085 Uiso calc R 1
C C5 0.40803(15) 0.1931(2) 0.71420(11) 0.0684(4) Uani d . 1
H H5 0.3755 0.1807 0.7526 0.082 Uiso calc R 1
C C6 0.33150(13) 0.21678(19) 0.61215(11) 0.0603(3) Uani d . 1
H H6 0.2481 0.2187 0.5812 0.072 Uiso calc R 1
C C7 0.38262(12) 0.23745(17) 0.55765(10) 0.0523(3) Uani d . 1
C C8 0.32392(12) 0.27281(19) 0.44823(10) 0.0545(3) Uani d . 1
H H8 0.2835 0.4006 0.4308 0.065 Uiso calc R 1
C C9 0.15610(11) 0.15168(19) 0.28462(9) 0.0540(3) Uani d . 1
C C10 0.08236(12) -0.0063(2) 0.23152(10) 0.0629(4) Uani d . 1
H H10 0.0959 -0.1270 0.2630 0.075 Uiso calc R 1
C C11 -0.01047(13) 0.0136(2) 0.13296(11) 0.0691(4) Uani d . 1
H H11 -0.0588 -0.0945 0.0992 0.083 Uiso calc R 1
C C12 -0.03434(13) 0.1891(2) 0.08241(10) 0.0656(4) Uani d . 1
C C13 0.04218(13) 0.3430(2) 0.13460(11) 0.0692(4) Uani d . 1
H H13 0.0297 0.4623 0.1022 0.083 Uiso calc R 1
C C14 0.13715(13) 0.3263(2) 0.23379(11) 0.0646(4) Uani d . 1
H H14 0.1882 0.4325 0.2663 0.077 Uiso calc R 1
C C15 -0.14186(15) 0.2118(3) -0.02370(12) 0.0859(5) Uani d . 1
H H15A -0.1837 0.0889 -0.0470 0.129 Uiso calc PR 0.50
H H15B -0.1147 0.2515 -0.0657 0.129 Uiso calc PR 0.50
H H15C -0.1955 0.3094 -0.0259 0.129 Uiso calc PR 0.50
H H15D -0.1456 0.3443 -0.0454 0.129 Uiso calc PR 0.50
H H15E -0.2146 0.1817 -0.0267 0.129 Uiso calc PR 0.50
H H15F -0.1338 0.1238 -0.0665 0.129 Uiso calc PR 0.50
N N1 0.24036(10) 0.12893(18) 0.38732(8) 0.0604(3) Uani d . 1
O O1 0.63065(9) 0.25959(14) 0.53687(9) 0.0719(3) Uani d . 1
O O2 0.42944(9) 0.28242(14) 0.43806(7) 0.0623(3) Uani d . 1
H H1 0.2617(14) 0.009(2) 0.4090(12) 0.075(5) Uiso d . 1

loop_
_atom_site_aniso_label
_atom_site_aniso_U_11
_atom_site_aniso_U_22
_atom_site_aniso_U_33
_atom_site_aniso_U_12
_atom_site_aniso_U_13
_atom_site_aniso_U_23
C1 0.0553(8) 0.0450(6) 0.0698(9) 0.0000(5) 0.0345(7) 0.0014(5)
C2 0.0519(7) 0.0447(6) 0.0579(7) -0.0004(5) 0.0261(6) 0.0010(5)
C3 0.0560(8) 0.0590(8) 0.0626(8) -0.0003(6) 0.0207(7) 0.0040(6)
C4 0.0794(10) 0.0645(8) 0.0524(8) -0.0001(7) 0.0255(7) 0.0059(6)
C5 0.0844(10) 0.0640(8) 0.0631(9) -0.0029(7) 0.0447(8) 0.0023(6)
C6 0.0597(8) 0.0596(8) 0.0634(8) -0.0020(6) 0.0350(7) 0.0002(6)
C7 0.0528(7) 0.0468(6) 0.0530(7) -0.0011(5) 0.0265(6) 0.0000(5)
C8 0.0511(7) 0.0548(7) 0.0552(7) -0.0001(5) 0.0278(6) 0.0007(5)
C9 0.0461(6) 0.0633(8) 0.0526(7) 0.0004(5) 0.0271(6) 0.0000(5)
C10 0.0603(8) 0.0647(8) 0.0611(8) -0.0045(6) 0.0318(7) -0.0012(6)
C11 0.0584(8) 0.0823(10) 0.0611(8) -0.0112(7) 0.0295(7) -0.0099(7)
C12 0.0514(7) 0.0928(10) 0.0534(7) 0.0013(7) 0.0294(6) 0.0002(7)
C13 0.0636(8) 0.0800(10) 0.0613(9) 0.0032(7) 0.0327(7) 0.0129(7)
C14 0.0588(8) 0.0670(8) 0.0621(8) -0.0061(6) 0.0296(7) 0.0029(6)
C15 0.0625(9) 0.1238(15) 0.0584(9) 0.0033(9) 0.0250(8) 0.0039(9)
N1 0.0591(6) 0.0531(7) 0.0547(6) -0.0025(5) 0.0223(5) 0.0016(5)
O1 0.0621(6) 0.0623(6) 0.1010(8) 0.0023(4) 0.0510(6) 0.0060(5)
O2 0.0608(6) 0.0694(6) 0.0602(6) -0.0014(4) 0.0355(5) 0.0022(4)

loop_
_atom_type_symbol
_atom_type_description
_atom_type_scat_dispersion_real
_atom_type_scat_dispersion_imag
_atom_type_scat_source
C C 0.0033 0.0016 'International Tables Vol C Tables 4.2.6.8 and 6.1.1.4'
H H 0.0000 0.0000 'International Tables Vol C Tables 4.2.6.8 and 6.1.1.4'
N N 0.0061 0.0033 'International Tables Vol C Tables 4.2.6.8 and 6.1.1.4'
O O 0.0106 0.0060 'International Tables Vol C Tables 4.2.6.8 and 6.1.1.4'

loop_
_geom_angle_atom_site_label_1
_geom_angle_atom_site_label_2
_geom_angle_atom_site_label_3
_geom_angle
_geom_angle_publ_flag
O1 C1 O2 121.80(13) y
O1 C1 C2 129.27(13) y
O2 C1 C2 108.93(11) ?
C7 C2 C3 121.37(13) ?
C7 C2 C1 108.37(12) ?
C3 C2 C1 130.26(13) ?
C4 C3 C2 117.78(14) ?
C4 C3 H3 121.1 ?
C2 C3 H3 121.1 ?
C3 C4 C5 120.90(14) ?
C3 C4 H4 119.5 ?
C5 C4 H4 119.5 ?
C4 C5 C6 121.37(14) ?
C4 C5 H5 119.3 ?
C6 C5 H5 119.3 ?
C7 C6 C5 117.84(13) ?
C7 C6 H6 121.1 ?
C5 C6 H6 121.1 ?
C6 C7 C2 120.72(13) ?
C6 C7 C8 129.85(12) ?
C2 C7 C8 109.41(12) ?
N1 C8 C7 113.99(11) ?
N1 C8 O2 112.56(11) y
C7 C8 O2 102.75(10) ?
N1 C8 H8 109.1 ?
C7 C8 H8 109.1 ?
O2 C8 H8 109.1 ?
C14 C9 C10 117.94(13) ?
C14 C9 N1 123.78(12) ?
C10 C9 N1 118.17(12) ?
C11 C10 C9 120.75(13) ?
C11 C10 H10 119.6 ?
C9 C10 H10 119.6 ?
C10 C11 C12 122.07(14) ?
C10 C11 H11 119.0 ?
C12 C11 H11 119.0 ?
C13 C12 C11 116.76(13) ?
C13 C12 C15 121.93(15) ?
C11 C12 C15 121.28(15) ?
C12 C13 C14 122.28(14) ?
C12 C13 H13 118.9 ?
C14 C13 H13 118.9 ?
C9 C14 C13 120.07(13) ?
C9 C14 H14 120.0 ?
C13 C14 H14 120.0 ?
C12 C15 H15A 109.5 ?
C12 C15 H15B 109.5 ?
H15A C15 H15B 109.5 ?
C12 C15 H15C 109.5 ?
H15A C15 H15C 109.5 ?
H15B C15 H15C 109.5 ?
C12 C15 H15D 109.5 ?
H15A C15 H15D 141.1 ?
H15B C15 H15D 56.3 ?
H15C C15 H15D 56.3 ?
C12 C15 H15E 109.5 ?
H15A C15 H15E 56.3 ?
H15B C15 H15E 141.1 ?
H15C C15 H15E 56.3 ?
H15D C15 H15E 109.5 ?
C12 C15 H15F 109.5 ?
H15A C15 H15F 56.3 ?
H15B C15 H15F 56.3 ?
H15C C15 H15F 141.1 ?
H15D C15 H15F 109.5 ?
H15E C15 H15F 109.5 ?
C8 N1 C9 123.81(12) ?
C8 N1 H1 114.9(10) ?
C9 N1 H1 116.6(10) ?
C1 O2 C8 110.53(10) ?

loop_
_geom_bond_atom_site_label_1
_geom_bond_atom_site_label_2
_geom_bond_distance
_geom_bond_publ_flag
C1 O1 1.2093(16) y
C1 O2 1.3470(17) y
C1 C2 1.465(2) ?
C2 C7 1.3786(19) y
C2 C3 1.383(2) ?
C3 C4 1.371(2) ?
C3 H3 0.9300 ?
C4 C5 1.379(2) ?
C4 H4 0.9300 ?
C5 C6 1.380(2) ?
C5 H5 0.9300 ?
C6 C7 1.376(2) ?
C6 H6 0.9300 ?
C7 C8 1.4955(19) ?
C8 N1 1.3973(17) ?
C8 O2 1.4957(17) ?
C8 H8 0.9800 ?
C9 C14 1.3860(19) ?
C9 C10 1.3873(18) ?
C9 N1 1.3990(17) y
C10 C11 1.374(2) ?
C10 H10 0.9300 ?
C11 C12 1.381(2) ?
C11 H11 0.9300 ?
C12 C13 1.377(2) ?
C12 C15 1.510(2) ?
C13 C14 1.3862(19) ?
C13 H13 0.9300 ?
C14 H14 0.9300 ?
C15 H15A 0.9600 ?
C15 H15B 0.9600 ?
C15 H15C 0.9600 ?
C15 H15D 0.9600 ?
C15 H15E 0.9600 ?
C15 H15F 0.9600 ?
N1 H1 0.870(16) ?

loop_
_geom_hbond_atom_site_label_D
_geom_hbond_atom_site_label_H
_geom_hbond_atom_site_label_A
_geom_hbond_site_symmetry_A
_geom_hbond_distance_DH
_geom_hbond_distance_HA
_geom_hbond_distance_DA
_geom_hbond_angle_DHA
N1 H1 O1 3_656 0.870(16) 2.189(17) 3.0226(16) 160.2(15)
C5 H5 O2 4_566 0.93 2.66 3.4436(18) 142.6
C8 H8 O1 3_666 0.98 2.51 3.2306(16) 130.5
C10 H10 Cg1 2_545 0.93 3.006 3.466 127.36

loop_
_geom_torsion_atom_site_label_1
_geom_torsion_atom_site_label_2
_geom_torsion_atom_site_label_3
_geom_torsion_atom_site_label_4
_geom_torsion
O1 C1 C2 C7 -179.27(13)
O2 C1 C2 C7 0.99(13)
O1 C1 C2 C3 0.9(2)
O2 C1 C2 C3 -178.81(12)
C7 C2 C3 C4 -1.19(19)
C1 C2 C3 C4 178.59(13)
C2 C3 C4 C5 1.4(2)
C3 C4 C5 C6 -0.3(2)
C4 C5 C6 C7 -0.9(2)
C5 C6 C7 C2 1.09(19)
C5 C6 C7 C8 -177.32(13)
C3 C2 C7 C6 -0.04(19)
C1 C2 C7 C6 -179.87(11)
C3 C2 C7 C8 178.66(11)
C1 C2 C7 C8 -1.17(14)
C6 C7 C8 N1 -58.47(18)
C2 C7 C8 N1 122.98(12)
C6 C7 C8 O2 179.44(12)
C2 C7 C8 O2 0.90(13)
C14 C9 C10 C11 -3.3(2)
N1 C9 C10 C11 173.03(13)
C9 C10 C11 C12 0.3(2)
C10 C11 C12 C13 2.1(2)
C10 C11 C12 C15 -175.77(14)
C11 C12 C13 C14 -1.5(2)
C15 C12 C13 C14 176.36(15)
C10 C9 C14 C13 3.9(2)
N1 C9 C14 C13 -172.24(13)
C12 C13 C14 C9 -1.5(2)
C7 C8 N1 C9 165.36(12)
O2 C8 N1 C9 -78.12(15)
C14 C9 N1 C8 -7.3(2)
C10 C9 N1 C8 176.59(12)
O1 C1 O2 C8 179.84(11)
C2 C1 O2 C8 -0.40(13)
N1 C8 O2 C1 -123.33(12)
C7 C8 O2 C1 -0.28(12)
